data_2017904
loop_
_publ_author_name
'H\"ubscher, J\"org'
'Felsmann, Marika'
'Seichter, Wilhelm'
'Weber, Edwin'

_publ_section_title
;
 The <i>m</i>-phenylene-bridged bis-oxazole
 4,4',5,5'-tetraphenyl-2,2'-<i>m</i>-phenylenedi-1,3-oxazole and its
 bulkily substituted analogue
 4,4',5,5'-tetrakis(4-<i>tert</i>-butylphenyl)-2,2'-<i>m</i>-phenylenedi-1,3-oxazole
;
_journal_coeditor_code SU3052
_journal_issue 12
_journal_name_full 'Acta Crystallographica Section C'
_journal_page_first o623
_journal_page_last o626
_journal_paper_doi 10.1107/S0108270110045725
_journal_volume 66
_journal_year 2010
_chemical_formula_iupac 'C52 H56 N2 O2'
_chemical_formula_moiety 'C52 H56 N2 O2'
_chemical_formula_sum 'C52 H56 N2 O2'
_chemical_formula_weight 740.99
_chemical_name_systematic
;
4,4',5,5'-tetrakis(4-<i>tert</i>-butylphenyl)-2,2'-<i>m</i>-phenylenedi-
1,3-oxazole
;
_space_group_IT_number 2
_symmetry_cell_setting triclinic
_symmetry_space_group_name_Hall '-P 1'
_symmetry_space_group_name_H-M 'P -1'
_atom_sites_solution_hydrogens geom
_atom_sites_solution_primary direct
_atom_sites_solution_secondary difmap
_audit_creation_method SHELXL97
_cell_angle_alpha 91.593(2)
_cell_angle_beta 96.918(2)
_cell_angle_gamma 108.463(2)
_cell_formula_units_Z 2
_cell_length_a 10.3121(3)
_cell_length_b 11.1215(3)
_cell_length_c 19.8676(6)
_cell_measurement_reflns_used 5548
_cell_measurement_temperature 153(2)
_cell_measurement_theta_max 23.08
_cell_measurement_theta_min 2.21
_cell_volume 2140.25(11)
_computing_cell_refinement 'SAINT (Bruker, 2007)'
_computing_data_collection 'APEX2 (Bruker, 2007)'
_computing_data_reduction 'SAINT (Bruker, 2007)'
_computing_molecular_graphics 'ORTEP-3 (Farrugia, 1997)'
_computing_publication_material 'SHELXTL (Sheldrick, 2008)'
_computing_structure_refinement 'SHELXL97 (Sheldrick, 2008)'
_computing_structure_solution 'SHELXS97 (Sheldrick, 2008)'
_diffrn_ambient_temperature 153(2)
_diffrn_measured_fraction_theta_full 0.985
_diffrn_measured_fraction_theta_max 0.985
_diffrn_measurement_device_type 'Nonius Kappa APEXII CCD area-detector'
_diffrn_measurement_method '\f and \w'
_diffrn_radiation_monochromator graphite
_diffrn_radiation_source 'fine-focus sealed tube'
_diffrn_radiation_type MoK\a
_diffrn_radiation_wavelength 0.71073
_diffrn_reflns_av_R_equivalents 0.0443
_diffrn_reflns_av_sigmaI/netI 0.0678
_diffrn_reflns_limit_h_max 13
_diffrn_reflns_limit_h_min -13
_diffrn_reflns_limit_k_max 14
_diffrn_reflns_limit_k_min -12
_diffrn_reflns_limit_l_max 25
_diffrn_reflns_limit_l_min -24
_diffrn_reflns_number 33601
_diffrn_reflns_theta_full 27.10
_diffrn_reflns_theta_max 27.10
_diffrn_reflns_theta_min 1.03
_diffrn_standards_decay_% 1
_exptl_absorpt_coefficient_mu 0.069
_exptl_absorpt_correction_T_max 0.9884
_exptl_absorpt_correction_T_min 0.9783
_exptl_absorpt_correction_type multi-scan
_exptl_absorpt_process_details '(SADABS; Sheldrick, 1996)'
_exptl_crystal_colour colourless
_exptl_crystal_density_diffrn 1.150
_exptl_crystal_density_method 'not measured'
_exptl_crystal_description rod
_exptl_crystal_F_000 796
_exptl_crystal_size_max 0.32
_exptl_crystal_size_mid 0.18
_exptl_crystal_size_min 0.17
_refine_diff_density_max 0.364
_refine_diff_density_min -0.331
_refine_ls_extinction_method none
_refine_ls_goodness_of_fit_ref 1.020
_refine_ls_hydrogen_treatment constr
_refine_ls_matrix_type full
_refine_ls_number_parameters 517
_refine_ls_number_reflns 9309
_refine_ls_number_restraints 0
_refine_ls_restrained_S_all 1.020
_refine_ls_R_factor_all 0.1165
_refine_ls_R_factor_gt 0.0569
_refine_ls_shift/su_max 0.000
_refine_ls_shift/su_mean 0.000
_refine_ls_structure_factor_coef Fsqd
_refine_ls_weighting_details 'calc w = 1/[\s^2^(Fo^2^)+(0.0935P)^2^+0.1269P] where P=(Fo^2^+2Fc^2^)/3'
_refine_ls_weighting_scheme calc
_refine_ls_wR_factor_gt 0.1439
_refine_ls_wR_factor_ref 0.1801
_reflns_number_gt 5281
_reflns_number_total 9309
_reflns_threshold_expression I>2\s(I)
_cod_data_source_file su3052.cif
_cod_data_source_block II
_cod_database_code 2017904
_cod_database_fobs_code 2017904

loop_
_symmetry_equiv_pos_as_xyz
'x, y, z'
'-x, -y, -z'

loop_
_atom_site_type_symbol
_atom_site_label
_atom_site_fract_x
_atom_site_fract_y
_atom_site_fract_z
_atom_site_U_iso_or_equiv
_atom_site_adp_type
_atom_site_calc_flag
_atom_site_refinement_flags
_atom_site_occupancy
_atom_site_disorder_assembly
_atom_site_disorder_group
O O1 0.83424(16) 0.85485(15) 0.83529(7) 0.0402(4) Uani d . 1 . .
O O2 1.05893(16) 0.72394(15) 1.04366(7) 0.0399(4) Uani d . 1 . .
N N1 0.62161(17) 0.74679(17) 0.78981(8) 0.0282(4) Uani d . 1 . .
N N2 0.95520(17) 0.55194(16) 1.09409(8) 0.0273(4) Uani d . 1 . .
C C1 0.7218(2) 0.7551(2) 0.83829(11) 0.0358(5) Uani d . 1 . .
C C2 0.6708(2) 0.8511(2) 0.75225(10) 0.0326(5) Uani d . 1 . .
C C3 0.8022(2) 0.9171(2) 0.77938(10) 0.0314(5) Uani d . 1 . .
C C4 0.5756(2) 0.8775(2) 0.69765(10) 0.0308(5) Uani d . 1 . .
C C5 0.5737(2) 1.0004(2) 0.68927(11) 0.0362(6) Uani d . 1 . .
H H5 0.6383 1.0689 0.7174 0.043 Uiso calc R 1 . .
C C6 0.4795(2) 1.0246(2) 0.64081(11) 0.0376(6) Uani d . 1 . .
H H6 0.4816 1.1099 0.6358 0.045 Uiso calc R 1 . .
C C7 0.3810(2) 0.9273(2) 0.59884(11) 0.0345(5) Uani d . 1 . .
C C8 0.3841(2) 0.8046(2) 0.60785(11) 0.0377(6) Uani d . 1 . .
H H8 0.3194 0.7358 0.5799 0.045 Uiso calc R 1 . .
C C9 0.4783(2) 0.7798(2) 0.65609(11) 0.0358(5) Uani d . 1 . .
H H9 0.4766 0.6946 0.6610 0.043 Uiso calc R 1 . .
C C10 0.9090(2) 1.0297(2) 0.76183(10) 0.0300(5) Uani d . 1 . .
C C11 0.9171(2) 1.0597(2) 0.69467(11) 0.0349(5) Uani d . 1 . .
H H11 0.8526 1.0063 0.6593 0.042 Uiso calc R 1 . .
C C12 1.0184(2) 1.1666(2) 0.67884(11) 0.0350(5) Uani d . 1 . .
H H12 1.0205 1.1857 0.6326 0.042 Uiso calc R 1 . .
C C13 1.1169(2) 1.2470(2) 0.72816(11) 0.0318(5) Uani d . 1 . .
C C14 1.1082(2) 1.2146(2) 0.79541(11) 0.0348(5) Uani d . 1 . .
H H14 1.1740 1.2668 0.8307 0.042 Uiso calc R 1 . .
C C15 1.0070(2) 1.1093(2) 0.81203(11) 0.0330(5) Uani d . 1 . .
H H15 1.0041 1.0907 0.8583 0.040 Uiso calc R 1 . .
C C16 0.7180(2) 0.6676(2) 0.89161(10) 0.0304(5) Uani d . 1 . .
C C17 0.6016(2) 0.5617(2) 0.89216(11) 0.0356(5) Uani d . 1 . .
H H17 0.5236 0.5482 0.8586 0.043 Uiso calc R 1 . .
C C18 0.5997(2) 0.4764(2) 0.94143(11) 0.0391(6) Uani d . 1 . .
H H18 0.5201 0.4041 0.9416 0.047 Uiso calc R 1 . .
C C19 0.7122(2) 0.4952(2) 0.99051(11) 0.0371(6) Uani d . 1 . .
H H19 0.7101 0.4357 1.0241 0.045 Uiso calc R 1 . .
C C20 0.8286(2) 0.6010(2) 0.99074(10) 0.0291(5) Uani d . 1 . .
C C21 0.8309(2) 0.6868(2) 0.94161(10) 0.0301(5) Uani d . 1 . .
H H21 0.9102 0.7595 0.9419 0.036 Uiso calc R 1 . .
C C22 0.9465(2) 0.6225(2) 1.04322(11) 0.0339(5) Uani d . 1 . .
C C23 1.0824(2) 0.6134(2) 1.13200(10) 0.0313(5) Uani d . 1 . .
C C24 1.1471(2) 0.7181(2) 1.10085(10) 0.0312(5) Uani d . 1 . .
C C25 1.1193(2) 0.5675(2) 1.19792(10) 0.0298(5) Uani d . 1 . .
C C26 1.1773(2) 0.6547(2) 1.25391(11) 0.0349(5) Uani d . 1 . .
H H26 1.1949 0.7428 1.2485 0.042 Uiso calc R 1 . .
C C27 1.2093(2) 0.6145(2) 1.31696(11) 0.0377(6) Uani d . 1 . .
H H27 1.2494 0.6760 1.3541 0.045 Uiso calc R 1 . .
C C28 1.1846(2) 0.4865(2) 1.32767(11) 0.0349(5) Uani d . 1 . .
C C29 1.1253(2) 0.4004(2) 1.27197(12) 0.0370(6) Uani d . 1 . .
H H29 1.1070 0.3123 1.2774 0.044 Uiso calc R 1 . .
C C30 1.0919(2) 0.4400(2) 1.20809(11) 0.0336(5) Uani d . 1 . .
H H30 1.0498 0.3786 1.1711 0.040 Uiso calc R 1 . .
C C31 1.2817(2) 0.8175(2) 1.11332(10) 0.0309(5) Uani d . 1 . .
C C32 1.2990(2) 0.9367(2) 1.08924(10) 0.0343(5) Uani d . 1 . .
H H32 1.2217 0.9546 1.0660 0.041 Uiso calc R 1 . .
C C33 1.4265(2) 1.0299(2) 1.09846(11) 0.0367(6) Uani d . 1 . .
H H33 1.4352 1.1103 1.0809 0.044 Uiso calc R 1 . .
C C34 1.5423(2) 1.0095(2) 1.13264(11) 0.0333(5) Uani d . 1 . .
C C35 1.5236(2) 0.8901(2) 1.15750(11) 0.0355(5) Uani d . 1 . .
H H35 1.6005 0.8730 1.1815 0.043 Uiso calc R 1 . .
C C36 1.3970(2) 0.7961(2) 1.14828(11) 0.0342(5) Uani d . 1 . .
H H36 1.3883 0.7158 1.1659 0.041 Uiso calc R 1 . .
C C37 0.2715(3) 0.9561(3) 0.54876(12) 0.0452(6) Uani d . 1 . .
C C38 0.3321(4) 1.0767(3) 0.51368(18) 0.0863(11) Uani d . 1 . .
H H38A 0.4064 1.0680 0.4895 0.130 Uiso calc R 1 . .
H H38B 0.3691 1.1489 0.5477 0.130 Uiso calc R 1 . .
H H38C 0.2599 1.0910 0.4812 0.130 Uiso calc R 1 . .
C C39 0.1619(3) 0.9722(5) 0.58915(18) 0.1198(18) Uani d . 1 . .
H H39A 0.0968 1.0025 0.5600 0.180 Uiso calc R 1 . .
H H39B 0.2056 1.0341 0.6279 0.180 Uiso calc R 1 . .
H H39C 0.1124 0.8903 0.6057 0.180 Uiso calc R 1 . .
C C40 0.2093(5) 0.8527(4) 0.49367(18) 0.1103(16) Uani d . 1 . .
H H40A 0.1431 0.8763 0.4615 0.165 Uiso calc R 1 . .
H H40B 0.1616 0.7737 0.5135 0.165 Uiso calc R 1 . .
H H40C 0.2822 0.8400 0.4697 0.165 Uiso calc R 1 . .
C C41 1.2305(2) 1.3656(2) 0.71170(11) 0.0369(6) Uani d . 1 . .
C C42 1.3724(3) 1.3496(3) 0.73211(14) 0.0531(7) Uani d . 1 . .
H H42A 1.4449 1.4249 0.7212 0.080 Uiso calc R 1 . .
H H42B 1.3771 1.2742 0.7071 0.080 Uiso calc R 1 . .
H H42C 1.3856 1.3395 0.7810 0.080 Uiso calc R 1 . .
C C43 1.2240(3) 1.4837(3) 0.75056(16) 0.0612(8) Uani d . 1 . .
H H43A 1.1355 1.4967 0.7359 0.092 Uiso calc R 1 . .
H H43B 1.2996 1.5580 0.7412 0.092 Uiso calc R 1 . .
H H43C 1.2327 1.4720 0.7994 0.092 Uiso calc R 1 . .
C C44 1.2183(3) 1.3883(3) 0.63572(13) 0.0559(7) Uani d . 1 . .
H H44A 1.1275 1.3964 0.6207 0.084 Uiso calc R 1 . .
H H44B 1.2289 1.3164 0.6099 0.084 Uiso calc R 1 . .
H H44C 1.2906 1.4665 0.6281 0.084 Uiso calc R 1 . .
C C45 1.2151(3) 0.4456(3) 1.39873(12) 0.0467(7) Uani d . 1 . .
C C46 1.2037(4) 0.3060(3) 1.39892(16) 0.0840(11) Uani d . 1 . .
H H46A 1.1101 0.2537 1.3796 0.126 Uiso calc R 1 . .
H H46B 1.2235 0.2844 1.4457 0.126 Uiso calc R 1 . .
H H46C 1.2702 0.2898 1.3716 0.126 Uiso calc R 1 . .
C C47 1.3602(3) 0.5257(4) 1.43140(16) 0.0933(13) Uani d . 1 . .
H H47A 1.4286 0.5106 1.4049 0.140 Uiso calc R 1 . .
H H47B 1.3768 0.5019 1.4780 0.140 Uiso calc R 1 . .
H H47C 1.3682 0.6159 1.4322 0.140 Uiso calc R 1 . .
C C48 1.1112(3) 0.4692(3) 1.44168(13) 0.0675(9) Uani d . 1 . .
H H48A 1.1184 0.5593 1.4424 0.101 Uiso calc R 1 . .
H H48B 1.1308 0.4463 1.4882 0.101 Uiso calc R 1 . .
H H48C 1.0176 0.4173 1.4220 0.101 Uiso calc R 1 . .
C C49 1.6858(2) 1.1096(2) 1.14201(12) 0.0413(6) Uani d . 1 . .
C C50 1.6824(3) 1.2354(3) 1.1145(2) 0.0779(10) Uani d . 1 . .
H H50A 1.6481 1.2221 1.0657 0.117 Uiso calc R 1 . .
H H50B 1.7758 1.2971 1.1216 0.117 Uiso calc R 1 . .
H H50C 1.6213 1.2679 1.1384 0.117 Uiso calc R 1 . .
C C51 1.7458(3) 1.1313(3) 1.21720(14) 0.0735(10) Uani d . 1 . .
H H51A 1.6862 1.1626 1.2429 0.110 Uiso calc R 1 . .
H H51B 1.8384 1.1942 1.2226 0.110 Uiso calc R 1 . .
H H51C 1.7514 1.0511 1.2344 0.110 Uiso calc R 1 . .
C C52 1.7798(3) 1.0608(3) 1.10285(14) 0.0592(8) Uani d . 1 . .
H H52A 1.7818 0.9788 1.1190 0.089 Uiso calc R 1 . .
H H52B 1.8733 1.1220 1.1102 0.089 Uiso calc R 1 . .
H H52C 1.7446 1.0502 1.0542 0.089 Uiso calc R 1 . .

loop_
_atom_site_aniso_label
_atom_site_aniso_U_11
_atom_site_aniso_U_22
_atom_site_aniso_U_33
_atom_site_aniso_U_12
_atom_site_aniso_U_13
_atom_site_aniso_U_23
O1 0.0444(10) 0.0429(10) 0.0336(9) 0.0143(9) 0.0040(7) 0.0095(7)
O2 0.0394(9) 0.0456(10) 0.0303(9) 0.0094(8) 0.0000(7) 0.0035(7)
N1 0.0306(10) 0.0327(10) 0.0227(9) 0.0119(8) 0.0026(7) 0.0082(8)
N2 0.0311(10) 0.0310(10) 0.0191(9) 0.0103(8) -0.0006(7) 0.0020(7)
C1 0.0434(14) 0.0341(13) 0.0341(13) 0.0149(12) 0.0129(11) 0.0087(10)
C2 0.0370(13) 0.0358(13) 0.0265(11) 0.0138(11) 0.0038(9) 0.0037(10)
C3 0.0381(13) 0.0348(13) 0.0251(11) 0.0169(11) 0.0031(9) 0.0070(10)
C4 0.0284(12) 0.0355(13) 0.0277(11) 0.0088(10) 0.0043(9) 0.0052(10)
C5 0.0330(13) 0.0332(13) 0.0385(13) 0.0084(11) -0.0028(10) -0.0009(10)
C6 0.0375(13) 0.0337(13) 0.0416(14) 0.0126(11) 0.0014(11) 0.0057(11)
C7 0.0316(12) 0.0424(14) 0.0296(12) 0.0122(11) 0.0037(9) 0.0040(10)
C8 0.0348(13) 0.0379(14) 0.0345(13) 0.0063(11) -0.0029(10) -0.0005(11)
C9 0.0371(13) 0.0273(12) 0.0401(13) 0.0076(11) 0.0016(10) 0.0037(10)
C10 0.0316(12) 0.0310(12) 0.0286(12) 0.0127(10) 0.0011(9) 0.0050(9)
C11 0.0352(13) 0.0383(14) 0.0274(12) 0.0091(11) -0.0026(9) 0.0019(10)
C12 0.0342(12) 0.0408(14) 0.0281(12) 0.0103(11) 0.0004(9) 0.0078(10)
C13 0.0298(12) 0.0359(13) 0.0308(12) 0.0130(11) 0.0013(9) 0.0034(10)
C14 0.0348(13) 0.0365(14) 0.0311(12) 0.0120(11) -0.0048(10) 0.0006(10)
C15 0.0366(13) 0.0374(13) 0.0261(11) 0.0145(11) 0.0009(10) 0.0054(10)
C16 0.0326(12) 0.0311(12) 0.0272(11) 0.0090(10) 0.0054(9) 0.0042(9)
C17 0.0300(12) 0.0406(14) 0.0318(12) 0.0072(11) -0.0003(9) 0.0004(10)
C18 0.0336(13) 0.0344(13) 0.0402(14) -0.0010(11) 0.0028(10) 0.0050(11)
C19 0.0445(14) 0.0339(13) 0.0306(12) 0.0082(12) 0.0065(10) 0.0087(10)
C20 0.0284(11) 0.0309(12) 0.0257(11) 0.0070(10) 0.0020(9) 0.0018(9)
C21 0.0278(11) 0.0304(12) 0.0270(11) 0.0024(10) 0.0034(9) 0.0027(9)
C22 0.0323(12) 0.0380(14) 0.0291(12) 0.0097(11) 0.0008(9) -0.0016(10)
C23 0.0344(12) 0.0354(13) 0.0230(11) 0.0111(11) 0.0009(9) -0.0003(9)
C24 0.0323(12) 0.0383(13) 0.0217(11) 0.0115(11) -0.0010(9) -0.0003(9)
C25 0.0275(11) 0.0337(13) 0.0267(11) 0.0083(10) 0.0023(9) 0.0026(10)
C26 0.0403(13) 0.0297(13) 0.0317(12) 0.0077(11) 0.0027(10) 0.0039(10)
C27 0.0419(14) 0.0421(15) 0.0252(12) 0.0101(12) -0.0011(10) 0.0002(10)
C28 0.0354(13) 0.0412(14) 0.0327(12) 0.0172(11) 0.0071(10) 0.0111(11)
C29 0.0404(13) 0.0294(13) 0.0455(14) 0.0145(11) 0.0113(11) 0.0101(11)
C30 0.0315(12) 0.0344(13) 0.0337(12) 0.0090(11) 0.0047(10) 0.0014(10)
C31 0.0348(12) 0.0343(13) 0.0219(11) 0.0086(11) 0.0044(9) 0.0027(9)
C32 0.0361(13) 0.0398(14) 0.0281(12) 0.0132(11) 0.0048(10) 0.0076(10)
C33 0.0419(14) 0.0343(13) 0.0357(13) 0.0124(12) 0.0100(10) 0.0107(10)
C34 0.0363(13) 0.0354(13) 0.0276(12) 0.0093(11) 0.0075(9) 0.0037(10)
C35 0.0342(13) 0.0397(14) 0.0309(12) 0.0109(11) 0.0006(10) 0.0050(10)
C36 0.0382(13) 0.0325(13) 0.0305(12) 0.0098(11) 0.0024(10) 0.0061(10)
C37 0.0433(14) 0.0576(17) 0.0357(14) 0.0203(13) -0.0024(11) 0.0056(12)
C38 0.091(3) 0.081(2) 0.087(2) 0.035(2) -0.0179(19) 0.036(2)
C39 0.064(2) 0.253(6) 0.076(2) 0.096(3) 0.0118(18) 0.040(3)
C40 0.148(4) 0.092(3) 0.076(2) 0.051(3) -0.073(2) -0.017(2)
C41 0.0336(13) 0.0374(14) 0.0389(13) 0.0104(11) 0.0038(10) 0.0070(11)
C42 0.0372(14) 0.0580(18) 0.0599(17) 0.0099(13) 0.0036(12) 0.0100(14)
C43 0.0595(18) 0.0410(16) 0.082(2) 0.0080(14) 0.0274(16) 0.0038(15)
C44 0.0508(16) 0.0583(18) 0.0507(16) 0.0057(14) 0.0052(13) 0.0199(14)
C45 0.0538(16) 0.0615(18) 0.0365(14) 0.0323(14) 0.0104(12) 0.0191(12)
C46 0.134(3) 0.092(3) 0.060(2) 0.077(2) 0.026(2) 0.0410(18)
C47 0.067(2) 0.149(4) 0.060(2) 0.035(2) -0.0140(17) 0.041(2)
C48 0.090(2) 0.093(2) 0.0416(16) 0.052(2) 0.0247(15) 0.0299(16)
C49 0.0348(13) 0.0436(15) 0.0415(14) 0.0050(12) 0.0089(11) 0.0095(11)
C50 0.0430(17) 0.0443(18) 0.138(3) 0.0008(15) 0.0101(18) 0.0296(19)
C51 0.0547(18) 0.085(2) 0.0472(17) -0.0239(17) 0.0059(14) -0.0052(16)
C52 0.0433(16) 0.081(2) 0.0546(17) 0.0181(16) 0.0149(13) 0.0184(15)

loop_
_atom_type_symbol
_atom_type_description
_atom_type_scat_dispersion_real
_atom_type_scat_dispersion_imag
_atom_type_scat_source
C C 0.0033 0.0016 'International Tables Vol C Tables 4.2.6.8 and 6.1.1.4'
H H 0.0000 0.0000 'International Tables Vol C Tables 4.2.6.8 and 6.1.1.4'
N N 0.0061 0.0033 'International Tables Vol C Tables 4.2.6.8 and 6.1.1.4'
O O 0.0106 0.0060 'International Tables Vol C Tables 4.2.6.8 and 6.1.1.4'

loop_
_geom_angle_atom_site_label_1
_geom_angle_atom_site_label_2
_geom_angle_atom_site_label_3
_geom_angle_site_symmetry_1
_geom_angle_site_symmetry_3
_geom_angle
_geom_angle_publ_flag
C1 O1 C3 . . 105.71(17) ?
C1 N1 C2 . . 105.28(18) ?
C2 C3 O1 . . 106.79(19) ?
C2 C3 C10 . . 135.0(2) ?
O1 C3 C10 . . 118.18(18) ?
C3 C2 N1 . . 108.86(18) ?
C3 C2 C4 . . 132.1(2) ?
C4 C5 H5 . . 119.5 ?
C4 C5 H5 . . 119.5 ?
C5 C4 C9 . . 117.7(2) ?
C5 C4 C2 . . 120.9(2) ?
C9 C4 C2 . . 121.3(2) ?
C6 C5 C4 . . 121.0(2) ?
C6 C5 H5 . . 119.5 ?
C5 C6 C7 . . 121.8(2) ?
C5 C6 H6 . . 119.1 ?
C7 C6 H6 . . 119.1 ?
C8 C7 C6 . . 116.5(2) ?
C8 C7 C37 . . 122.8(2) ?
C6 C7 C37 . . 120.6(2) ?
C9 C8 C7 . . 122.0(2) ?
C9 C8 H8 . . 119.0 ?
C7 C8 H8 . . 119.0 ?
C8 C9 C4 . . 120.9(2) ?
C8 C9 H9 . . 119.5 ?
C4 C9 H9 . . 119.5 ?
N1 C2 C4 . . 118.79(19) ?
N1 C1 O1 . . 113.34(19) ?
N1 C1 C16 . . 125.7(2) ?
O1 C1 C16 . . 121.0(2) ?
C10 C11 H11 . . 119.7 ?
C10 C15 H15 . . 119.6 ?
C11 C10 C15 . . 117.9(2) ?
C11 C10 C3 . . 121.23(19) ?
C11 C12 C13 . . 122.3(2) ?
C11 C12 H12 . . 118.8 ?
C12 C11 C10 . . 120.6(2) ?
C12 C11 H11 . . 119.7 ?
C12 C13 C14 . . 116.3(2) ?
C12 C13 C41 . . 123.18(19) ?
C13 C14 H14 . . 119.0 ?
C13 C12 H12 . . 118.8 ?
C14 C15 C10 . . 120.8(2) ?
C14 C15 H15 . . 119.6 ?
C14 C13 C41 . . 120.53(19) ?
C15 C10 C3 . . 120.89(19) ?
C15 C14 C13 . . 122.0(2) ?
C15 C14 H14 . . 119.0 ?
C17 C16 C21 . . 119.26(19) ?
C17 C16 C1 . . 119.9(2) ?
C21 C16 C1 . . 120.8(2) ?
C20 C21 C16 . . 120.6(2) ?
C20 C21 H21 . . 119.7 ?
C16 C21 H21 . . 119.7 ?
C21 C20 C19 . . 119.6(2) ?
C21 C20 C22 . . 120.2(2) ?
C19 C20 C22 . . 120.1(2) ?
C18 C19 C20 . . 120.0(2) ?
C18 C19 H19 . . 120.0 ?
C20 C19 H19 . . 120.0 ?
C17 C18 C19 . . 120.6(2) ?
C17 C18 H18 . . 119.7 ?
C19 C18 H18 . . 119.7 ?
C18 C17 C16 . . 119.9(2) ?
C18 C17 H17 . . 120.0 ?
C16 C17 H17 . . 120.0 ?
C22 O2 C24 . . 105.53(17) ?
C22 N2 C23 . . 105.33(18) ?
N2 C22 O2 . . 113.20(18) ?
N2 C22 C20 . . 126.3(2) ?
O2 C22 C20 . . 120.44(19) ?
C23 C24 O2 . . 107.22(18) ?
C23 C24 C31 . . 135.4(2) ?
O2 C24 C31 . . 117.38(18) ?
C24 C23 N2 . . 108.70(18) ?
C24 C23 C25 . . 131.2(2) ?
N2 C23 C25 . . 119.76(19) ?
C30 C25 C26 . . 117.93(19) ?
C30 C25 C23 . . 122.7(2) ?
C26 C25 C23 . . 119.3(2) ?
C27 C26 C25 . . 120.8(2) ?
C27 C26 H26 . . 119.6 ?
C25 C26 H26 . . 119.6 ?
C26 C27 C28 . . 121.9(2) ?
C26 C27 H27 . . 119.1 ?
C28 C27 H27 . . 119.1 ?
C29 C28 C27 . . 116.9(2) ?
C29 C28 C45 . . 122.8(2) ?
C27 C28 C45 . . 120.2(2) ?
C28 C29 C30 . . 121.7(2) ?
C28 C29 H29 . . 119.2 ?
C30 C29 H29 . . 119.2 ?
C25 C30 C29 . . 120.8(2) ?
C25 C30 H30 . . 119.6 ?
C29 C30 H30 . . 119.6 ?
C32 C31 C36 . . 117.6(2) ?
C32 C31 C24 . . 120.5(2) ?
C36 C31 C24 . . 121.9(2) ?
C33 C32 C31 . . 121.1(2) ?
C33 C32 H32 . . 119.5 ?
C31 C32 H32 . . 119.5 ?
C32 C33 C34 . . 121.9(2) ?
C32 C33 H33 . . 119.1 ?
C34 C33 H33 . . 119.1 ?
C33 C34 C35 . . 116.6(2) ?
C33 C34 C49 . . 123.1(2) ?
C35 C34 C49 . . 120.2(2) ?
C36 C35 C34 . . 122.0(2) ?
C36 C35 H35 . . 119.0 ?
C34 C35 H35 . . 119.0 ?
C35 C36 C31 . . 120.7(2) ?
C35 C36 H36 . . 119.6 ?
C31 C36 H36 . . 119.6 ?
C40 C37 C39 . . 110.4(3) ?
C40 C37 C38 . . 106.2(3) ?
C39 C37 C38 . . 109.4(3) ?
C40 C37 C7 . . 111.9(2) ?
C39 C37 C7 . . 107.2(2) ?
C38 C37 C7 . . 111.7(2) ?
C37 C38 H38A . . 109.5 ?
C37 C38 H38B . . 109.5 ?
H38A C38 H38B . . 109.5 ?
C37 C38 H38C . . 109.5 ?
H38A C38 H38C . . 109.5 ?
H38B C38 H38C . . 109.5 ?
C37 C39 H39A . . 109.5 ?
C37 C39 H39B . . 109.5 ?
H39A C39 H39B . . 109.5 ?
C37 C39 H39C . . 109.5 ?
H39A C39 H39C . . 109.5 ?
H39B C39 H39C . . 109.5 ?
C37 C40 H40A . . 109.5 ?
C37 C40 H40B . . 109.5 ?
H40A C40 H40B . . 109.5 ?
C37 C40 H40C . . 109.5 ?
H40A C40 H40C . . 109.5 ?
H40B C40 H40C . . 109.5 ?
C43 C41 C44 . . 107.8(2) ?
C43 C41 C13 . . 110.30(19) ?
C44 C41 C13 . . 112.57(19) ?
C43 C41 C42 . . 109.2(2) ?
C44 C41 C42 . . 107.4(2) ?
C13 C41 C42 . . 109.4(2) ?
C41 C42 H42A . . 109.5 ?
C41 C42 H42B . . 109.5 ?
H42A C42 H42B . . 109.5 ?
C41 C42 H42C . . 109.5 ?
H42A C42 H42C . . 109.5 ?
H42B C42 H42C . . 109.5 ?
C41 C43 H43A . . 109.5 ?
C41 C43 H43B . . 109.5 ?
H43A C43 H43B . . 109.5 ?
C41 C43 H43C . . 109.5 ?
H43A C43 H43C . . 109.5 ?
H43B C43 H43C . . 109.5 ?
C41 C44 H44A . . 109.5 ?
C41 C44 H44B . . 109.5 ?
H44A C44 H44B . . 109.5 ?
C41 C44 H44C . . 109.5 ?
H44A C44 H44C . . 109.5 ?
H44B C44 H44C . . 109.5 ?
C46 C45 C28 . . 112.7(2) ?
C46 C45 C48 . . 108.7(2) ?
C28 C45 C48 . . 108.0(2) ?
C46 C45 C47 . . 108.8(2) ?
C28 C45 C47 . . 110.2(2) ?
C48 C45 C47 . . 108.3(3) ?
C45 C46 H46A . . 109.5 ?
C45 C46 H46B . . 109.5 ?
H46A C46 H46B . . 109.5 ?
C45 C46 H46C . . 109.5 ?
H46A C46 H46C . . 109.5 ?
H46B C46 H46C . . 109.5 ?
C45 C47 H47A . . 109.5 ?
C45 C47 H47B . . 109.5 ?
H47A C47 H47B . . 109.5 ?
C45 C47 H47C . . 109.5 ?
H47A C47 H47C . . 109.5 ?
H47B C47 H47C . . 109.5 ?
C45 C48 H48A . . 109.5 ?
C45 C48 H48B . . 109.5 ?
H48A C48 H48B . . 109.5 ?
C45 C48 H48C . . 109.5 ?
H48A C48 H48C . . 109.5 ?
H48B C48 H48C . . 109.5 ?
C50 C49 C52 . . 108.0(2) ?
C50 C49 C51 . . 109.5(2) ?
C52 C49 C51 . . 108.7(2) ?
C50 C49 C34 . . 111.8(2) ?
C52 C49 C34 . . 108.5(2) ?
C51 C49 C34 . . 110.11(19) ?
C49 C50 H50A . . 109.5 ?
C49 C50 H50B . . 109.5 ?
H50A C50 H50B . . 109.5 ?
C49 C50 H50C . . 109.5 ?
H50A C50 H50C . . 109.5 ?
H50B C50 H50C . . 109.5 ?
C49 C51 H51A . . 109.5 ?
C49 C51 H51B . . 109.5 ?
H51A C51 H51B . . 109.5 ?
C49 C51 H51C . . 109.5 ?
H51A C51 H51C . . 109.5 ?
H51B C51 H51C . . 109.5 ?
C49 C52 H52A . . 109.5 ?
C49 C52 H52B . . 109.5 ?
H52A C52 H52B . . 109.5 ?
C49 C52 H52C . . 109.5 ?
H52A C52 H52C . . 109.5 ?
H52B C52 H52C . . 109.5 ?

loop_
_geom_bond_atom_site_label_1
_geom_bond_atom_site_label_2
_geom_bond_site_symmetry_2
_geom_bond_distance
_geom_bond_publ_flag
O1 C1 . 1.336(3) ?
O1 C3 . 1.386(2) ?
O2 C22 . 1.337(3) ?
O2 C24 . 1.384(2) ?
N1 C1 . 1.303(3) ?
N1 C2 . 1.388(3) ?
N2 C22 . 1.308(3) ?
N2 C23 . 1.386(3) ?
C1 C16 . 1.454(3) ?
C2 C4 . 1.474(3) ?
C3 C2 . 1.356(3) ?
C3 C10 . 1.465(3) ?
C4 C5 . 1.387(3) ?
C4 C9 . 1.389(3) ?
C5 C6 . 1.377(3) ?
C5 H5 . 0.9500 ?
C6 C7 . 1.395(3) ?
C6 H6 . 0.9500 ?
C7 C8 . 1.391(3) ?
C7 C37 . 1.530(3) ?
C8 C9 . 1.378(3) ?
C8 H8 . 0.9500 ?
C9 H9 . 0.9500 ?
C10 C11 . 1.390(3) ?
C10 C15 . 1.393(3) ?
C11 C12 . 1.384(3) ?
C11 H11 . 0.9500 ?
C12 C13 . 1.389(3) ?
C12 H12 . 0.9500 ?
C13 C14 . 1.399(3) ?
C13 C41 . 1.535(3) ?
C14 C15 . 1.379(3) ?
C14 H14 . 0.9500 ?
C15 H15 . 0.9500 ?
C16 C17 . 1.392(3) ?
C16 C21 . 1.393(3) ?
C17 H17 . 0.9500 ?
C18 C17 . 1.379(3) ?
C18 H18 . 0.9500 ?
C19 C18 . 1.380(3) ?
C19 H19 . 0.9500 ?
C20 C19 . 1.389(3) ?
C20 C22 . 1.456(3) ?
C21 C20 . 1.380(3) ?
C21 H21 . 0.9500 ?
C23 C25 . 1.470(3) ?
C24 C23 . 1.354(3) ?
C24 C31 . 1.462(3) ?
C25 C30 . 1.380(3) ?
C25 C26 . 1.396(3) ?
C26 C27 . 1.379(3) ?
C26 H26 . 0.9500 ?
C27 C28 . 1.392(3) ?
C27 H27 . 0.9500 ?
C28 C29 . 1.386(3) ?
C28 C45 . 1.522(3) ?
C29 C30 . 1.395(3) ?
C29 H29 . 0.9500 ?
C30 H30 . 0.9500 ?
C31 C32 . 1.388(3) ?
C31 C36 . 1.394(3) ?
C32 C33 . 1.380(3) ?
C32 H32 . 0.9500 ?
C33 C34 . 1.387(3) ?
C33 H33 . 0.9500 ?
C34 C35 . 1.394(3) ?
C34 C49 . 1.530(3) ?
C35 C36 . 1.378(3) ?
C35 H35 . 0.9500 ?
C36 H36 . 0.9500 ?
C37 C40 . 1.492(4) ?
C37 C39 . 1.514(4) ?
C37 C38 . 1.517(4) ?
C38 H38A . 0.9800 ?
C38 H38B . 0.9800 ?
C38 H38C . 0.9800 ?
C39 H39A . 0.9800 ?
C39 H39B . 0.9800 ?
C39 H39C . 0.9800 ?
C40 H40A . 0.9800 ?
C40 H40B . 0.9800 ?
C40 H40C . 0.9800 ?
C41 C43 . 1.529(4) ?
C41 C44 . 1.534(3) ?
C41 C42 . 1.537(3) ?
C42 H42A . 0.9800 ?
C42 H42B . 0.9800 ?
C42 H42C . 0.9800 ?
C43 H43A . 0.9800 ?
C43 H43B . 0.9800 ?
C43 H43C . 0.9800 ?
C44 H44A . 0.9800 ?
C44 H44B . 0.9800 ?
C44 H44C . 0.9800 ?
C45 C46 . 1.520(4) ?
C45 C48 . 1.527(4) ?
C45 C47 . 1.531(4) ?
C46 H46A . 0.9800 ?
C46 H46B . 0.9800 ?
C46 H46C . 0.9800 ?
C47 H47A . 0.9800 ?
C47 H47B . 0.9800 ?
C47 H47C . 0.9800 ?
C48 H48A . 0.9800 ?
C48 H48B . 0.9800 ?
C48 H48C . 0.9800 ?
C49 C50 . 1.526(4) ?
C49 C52 . 1.527(4) ?
C49 C51 . 1.528(3) ?
C50 H50A . 0.9800 ?
C50 H50B . 0.9800 ?
C50 H50C . 0.9800 ?
C51 H51A . 0.9800 ?
C51 H51B . 0.9800 ?
C51 H51C . 0.9800 ?
C52 H52A . 0.9800 ?
C52 H52B . 0.9800 ?
C52 H52C . 0.9800 ?

loop_
_geom_torsion_atom_site_label_1
_geom_torsion_atom_site_label_2
_geom_torsion_atom_site_label_3
_geom_torsion_atom_site_label_4
_geom_torsion_site_symmetry_1
_geom_torsion_site_symmetry_2
_geom_torsion_site_symmetry_3
_geom_torsion_site_symmetry_4
_geom_torsion
_geom_torsion_publ_flag
C1 O1 C3 C2 . . . . 0.5(2) ?
C1 O1 C3 C10 . . . . -178.09(19) ?
O1 C3 C2 N1 . . . . -1.2(2) ?
C10 C3 C2 N1 . . . . 177.0(2) ?
O1 C3 C2 C4 . . . . 172.4(2) ?
C10 C3 C2 C4 . . . . -9.3(4) ?
C1 N1 C2 C3 . . . . 1.5(2) ?
C1 N1 C2 C4 . . . . -173.15(19) ?
C2 N1 C1 O1 . . . . -1.2(2) ?
C2 N1 C1 C16 . . . . 179.0(2) ?
C3 O1 C1 N1 . . . . 0.4(3) ?
C3 O1 C1 C16 . . . . -179.7(2) ?
C2 C3 C10 C11 . . . . -30.7(4) ?
O1 C3 C10 C11 . . . . 147.5(2) ?
C2 C3 C10 C15 . . . . 150.2(3) ?
O1 C3 C10 C15 . . . . -31.7(3) ?
C15 C10 C11 C12 . . . . -1.0(3) ?
C3 C10 C11 C12 . . . . 179.8(2) ?
C10 C11 C12 C13 . . . . 1.1(4) ?
C11 C12 C13 C14 . . . . -0.4(3) ?
C11 C12 C13 C41 . . . . 179.7(2) ?
C12 C13 C14 C15 . . . . -0.4(3) ?
C41 C13 C14 C15 . . . . 179.6(2) ?
C13 C14 C15 C10 . . . . 0.4(3) ?
C11 C10 C15 C14 . . . . 0.3(3) ?
C3 C10 C15 C14 . . . . 179.4(2) ?
C12 C13 C41 C43 . . . . 123.3(2) ?
C14 C13 C41 C43 . . . . -56.7(3) ?
C12 C13 C41 C44 . . . . 2.8(3) ?
C14 C13 C41 C44 . . . . -177.2(2) ?
C12 C13 C41 C42 . . . . -116.5(2) ?
C14 C13 C41 C42 . . . . 63.5(3) ?
C3 C2 C4 C5 . . . . -36.5(4) ?
N1 C2 C4 C5 . . . . 136.6(2) ?
C3 C2 C4 C9 . . . . 148.2(2) ?
N1 C2 C4 C9 . . . . -38.7(3) ?
C9 C4 C5 C6 . . . . -0.8(3) ?
C2 C4 C5 C6 . . . . -176.2(2) ?
C4 C5 C6 C7 . . . . 1.0(4) ?
C5 C6 C7 C8 . . . . -0.9(3) ?
C5 C6 C7 C37 . . . . 175.9(2) ?
C6 C7 C8 C9 . . . . 0.7(3) ?
C37 C7 C8 C9 . . . . -176.0(2) ?
C7 C8 C9 C4 . . . . -0.6(4) ?
C5 C4 C9 C8 . . . . 0.6(3) ?
C2 C4 C9 C8 . . . . 176.1(2) ?
C8 C7 C37 C40 . . . . -23.1(4) ?
C6 C7 C37 C40 . . . . 160.4(3) ?
C8 C7 C37 C39 . . . . 98.1(3) ?
C6 C7 C37 C39 . . . . -78.4(3) ?
C8 C7 C37 C38 . . . . -142.1(3) ?
C6 C7 C37 C38 . . . . 41.4(3) ?
N1 C1 C16 C17 . . . . 2.3(3) ?
O1 C1 C16 C17 . . . . -177.5(2) ?
N1 C1 C16 C21 . . . . -179.1(2) ?
O1 C1 C16 C21 . . . . 1.0(3) ?
C17 C16 C21 C20 . . . . 0.8(3) ?
C1 C16 C21 C20 . . . . -177.7(2) ?
C16 C21 C20 C19 . . . . -0.4(3) ?
C16 C21 C20 C22 . . . . -179.4(2) ?
C21 C20 C19 C18 . . . . -0.2(3) ?
C22 C20 C19 C18 . . . . 178.8(2) ?
C20 C19 C18 C17 . . . . 0.3(4) ?
C19 C18 C17 C16 . . . . 0.1(4) ?
C21 C16 C17 C18 . . . . -0.7(3) ?
C1 C16 C17 C18 . . . . 177.9(2) ?
C23 N2 C22 O2 . . . . 1.4(2) ?
C23 N2 C22 C20 . . . . -176.8(2) ?
C24 O2 C22 N2 . . . . -0.7(2) ?
C24 O2 C22 C20 . . . . 177.62(19) ?
C21 C20 C22 N2 . . . . 176.9(2) ?
C19 C20 C22 N2 . . . . -2.0(3) ?
C21 C20 C22 O2 . . . . -1.2(3) ?
C19 C20 C22 O2 . . . . 179.8(2) ?
C22 O2 C24 C23 . . . . -0.3(2) ?
C22 O2 C24 C31 . . . . 178.63(19) ?
O2 C24 C23 N2 . . . . 1.1(2) ?
C31 C24 C23 N2 . . . . -177.5(2) ?
O2 C24 C23 C25 . . . . -172.3(2) ?
C31 C24 C23 C25 . . . . 9.0(5) ?
C22 N2 C23 C24 . . . . -1.6(2) ?
C22 N2 C23 C25 . . . . 172.8(2) ?
C23 C24 C31 C32 . . . . -154.4(3) ?
O2 C24 C31 C32 . . . . 27.1(3) ?
C23 C24 C31 C36 . . . . 26.8(4) ?
O2 C24 C31 C36 . . . . -151.7(2) ?
C36 C31 C32 C33 . . . . 1.2(3) ?
C24 C31 C32 C33 . . . . -177.6(2) ?
C31 C32 C33 C34 . . . . -0.7(3) ?
C32 C33 C34 C35 . . . . -0.2(3) ?
C32 C33 C34 C49 . . . . 178.3(2) ?
C33 C34 C35 C36 . . . . 0.6(3) ?
C49 C34 C35 C36 . . . . -177.9(2) ?
C34 C35 C36 C31 . . . . -0.1(3) ?
C32 C31 C36 C35 . . . . -0.9(3) ?
C24 C31 C36 C35 . . . . 177.9(2) ?
C33 C34 C49 C50 . . . . 4.5(3) ?
C35 C34 C49 C50 . . . . -177.0(2) ?
C33 C34 C49 C52 . . . . -114.5(2) ?
C35 C34 C49 C52 . . . . 63.9(3) ?
C33 C34 C49 C51 . . . . 126.6(3) ?
C35 C34 C49 C51 . . . . -55.0(3) ?
C24 C23 C25 C30 . . . . -144.6(2) ?
N2 C23 C25 C30 . . . . 42.5(3) ?
C24 C23 C25 C26 . . . . 39.2(4) ?
N2 C23 C25 C26 . . . . -133.7(2) ?
C30 C25 C26 C27 . . . . 1.6(3) ?
C23 C25 C26 C27 . . . . 178.0(2) ?
C25 C26 C27 C28 . . . . -0.5(4) ?
C26 C27 C28 C29 . . . . -0.4(3) ?
C26 C27 C28 C45 . . . . -177.1(2) ?
C27 C28 C29 C30 . . . . 0.0(3) ?
C45 C28 C29 C30 . . . . 176.7(2) ?
C26 C25 C30 C29 . . . . -2.0(3) ?
C23 C25 C30 C29 . . . . -178.2(2) ?
C28 C29 C30 C25 . . . . 1.2(3) ?
C29 C28 C45 C46 . . . . 12.6(3) ?
C27 C28 C45 C46 . . . . -170.8(2) ?
C29 C28 C45 C48 . . . . -107.5(3) ?
C27 C28 C45 C48 . . . . 69.0(3) ?
C29 C28 C45 C47 . . . . 134.4(3) ?
C27 C28 C45 C47 . . . . -49.1(3) ?

loop_
_cod_related_entry_id
_cod_related_entry_database
_cod_related_entry_code
1 ChemSpider 30654275
